data_7128478
loop_
_publ_author_name
'Ben Uliel, Tal'
'Farber, Eliyahu M.'
'Aviv, Hagit'
'Stroek, Wowa'
'Farbinteanu, Marilena'
'Tischler, Yaakov R.'
'Eisenberg, David'

_publ_section_title
;
 Combining polarized low-frequency Raman with XRD to identify directional
 structural motifs in a pyrolysis precursor.
;
_journal_issue 57
_journal_name_full 'Chemical communications (Cambridge, England)'
_journal_page_first 7015
_journal_page_last 7018
_journal_paper_doi 10.1039/d1cc00420d
_journal_volume 57
_journal_year 2021
_chemical_formula_moiety 'C12 H18 Ba2 N2 O15'
_chemical_formula_sum 'C12 H10 Ba2 N2 O15'
_chemical_formula_weight 696.88
_space_group_crystal_system monoclinic
_space_group_IT_number 15
_space_group_name_Hall '-C 2yc'
_space_group_name_H-M_alt 'C 1 2/c 1'
_atom_sites_solution_hydrogens geom
_atom_sites_solution_primary iterative
_atom_sites_solution_secondary difmap
_audit_creation_date 2018-07-17
_audit_creation_method
;
Olex2 1.2
(compiled 2018.05.29 svn.r3508 for OlexSys, GUI svn.r5506)
;
_audit_update_record
;
2018-07-21 deposited with the CCDC.	2021-06-09 downloaded from the CCDC.
;
_cell_angle_alpha 90.0000
_cell_angle_beta 126.721(9)
_cell_angle_gamma 90.0000
_cell_formula_units_Z 4
_cell_length_a 25.8464(8)
_cell_length_b 5.12150(10)
_cell_length_c 20.1569(14)
_cell_measurement_reflns_used 7294
_cell_measurement_temperature 293
_cell_measurement_theta_max 27.50
_cell_measurement_theta_min 3.00
_cell_volume 2138.7(3)
_computing_cell_refinement 'CrystalClear-SM Expert 2.0 r8'
_computing_data_collection 'CrystalClear-SM Expert 2.0 r8 (Rigaku, 2011)'
_computing_data_reduction 'CrystalClear-SM Expert 2.0 r8'
_computing_molecular_graphics 'Olex2 (Dolomanov et al., 2009)'
_computing_publication_material 'Olex2 (Dolomanov et al., 2009)'
_computing_structure_refinement 'olex2.refine (Bourhis et al., 2015)'
_computing_structure_solution 'olex2.solve (Bourhis et al., 2015)'
_diffrn_ambient_temperature 293.0
_diffrn_detector_area_resol_mean 10.000
_diffrn_measured_fraction_theta_full 0.999
_diffrn_measured_fraction_theta_max 0.999
_diffrn_measurement_device_type 'Rigaku R-AXIS RAPID II'
_diffrn_measurement_method \w
_diffrn_radiation_type 'Mo K\a'
_diffrn_radiation_wavelength 0.71075
_diffrn_reflns_av_R_equivalents 0.0173
_diffrn_reflns_Laue_measured_fraction_full 0.000
_diffrn_reflns_Laue_measured_fraction_max 0.000
_diffrn_reflns_limit_h_max 33
_diffrn_reflns_limit_h_min -33
_diffrn_reflns_limit_k_max 6
_diffrn_reflns_limit_k_min -6
_diffrn_reflns_limit_l_max 26
_diffrn_reflns_limit_l_min -26
_diffrn_reflns_number 8149
_diffrn_reflns_point_group_measured_fraction_full 0.000
_diffrn_reflns_point_group_measured_fraction_max 0.000
_diffrn_reflns_theta_full 27.470
_diffrn_reflns_theta_max 27.470
_diffrn_reflns_theta_min 3.157
_diffrn_standards_number 0
_exptl_absorpt_coefficient_mu 3.733
_exptl_absorpt_correction_T_max 0.830
_exptl_absorpt_correction_T_min 0.534
_exptl_absorpt_correction_type multi-scan
_exptl_absorpt_process_details 'ABSCOR (Rigaku, 1995)'
_exptl_crystal_colour colorless
_exptl_crystal_density_diffrn 2.164
_exptl_crystal_density_method 'not measured'
_exptl_crystal_description prism
_exptl_crystal_F_000 1312.00
_exptl_crystal_size_max 0.2
_exptl_crystal_size_mid 0.2
_exptl_crystal_size_min 0.05
_refine_diff_density_max 0.87
_refine_diff_density_min -0.42
_refine_ls_extinction_method none
_refine_ls_goodness_of_fit_ref 1.232
_refine_ls_hydrogen_treatment mixed
_refine_ls_number_parameters 145
_refine_ls_number_reflns 2452
_refine_ls_number_restraints 0
_refine_ls_R_factor_all 0.0195
_refine_ls_R_factor_gt 0.0173
_refine_ls_shift/su_max 0.000
_refine_ls_structure_factor_coef Fsqd
_refine_ls_weighting_details 'w = 1/[\s^2^(Fo^2^)+(0.0331P)^2^+4.4405P] where P=(Fo^2^+2Fc^2^)/3'
_refine_ls_weighting_scheme calc
_refine_ls_wR_factor_gt 0.0476
_refine_ls_wR_factor_ref 0.0628
_reflns_number_gt 2295
_reflns_number_total 2452
_reflns_threshold_expression F^2^>2.0\s(F^2^)
_cod_data_source_file d1cc00420d2.cif
_cod_data_source_block BaHNTA-2
_cod_depositor_comments 'Adding full bibliography for 7128478--7128480.cif.'
_cod_database_code 7128478
_olex2_refinement_description
;
1.a Rotating group:
 O7(H7a,H7b)
;
_olex2_submission_special_instructions 'No special instructions were received'

loop_
_space_group_symop_id
_space_group_symop_operation_xyz
1 'x, y, z'
2 '-x, y, -z+1/2'
3 'x+1/2, y+1/2, z'
4 '-x+1/2, y+1/2, -z+1/2'
5 '-x, -y, -z'
6 'x, -y, z-1/2'
7 '-x+1/2, -y+1/2, -z'
8 'x+1/2, -y+1/2, z-1/2'

loop_
_atom_site_label
_atom_site_type_symbol
_atom_site_fract_x
_atom_site_fract_y
_atom_site_fract_z
_atom_site_U_iso_or_equiv
_atom_site_adp_type
_atom_site_occupancy
_atom_site_symmetry_multiplicity
_atom_site_calc_flag
_atom_site_refinement_flags
_atom_site_disorder_assembly
_atom_site_disorder_group
Ba1 Ba 0.078049(7) 0.35172(3) 0.238196(9) 0.01827(8) Uani 1 1 d . . .
O1 O 0.19175(13) 0.0914(6) 0.3417(2) 0.0550(9) Uani 1 1 d . . .
O2 O 0.28930(12) -0.0472(5) 0.44461(16) 0.0413(6) Uani 1 1 d . . .
O3 O 0.37046(14) 0.0594(5) 0.33933(17) 0.0385(6) Uani 1 1 d . . .
O4 O 0.42265(14) 0.3704(4) 0.32483(17) 0.0351(6) Uani 1 1 d . . .
O5 O 0.45687(13) 0.1213(5) 0.57031(15) 0.0399(6) Uani 1 1 d . . .
O6 O 0.45107(11) 0.3500(4) 0.65949(13) 0.0248(5) Uani 1 1 d . . .
O7 O 0.15654(15) 0.6380(5) 0.38191(18) 0.0448(7) Uani 1 1 d . . .
O8 O 0.0000 0.6972(6) 0.2500 0.0234(6) Uani 1 2 d S . .
N1 N 0.35297(13) 0.3320(5) 0.43587(15) 0.0197(5) Uani 1 1 d . . .
C1 C 0.25195(16) 0.1063(6) 0.3884(2) 0.0293(7) Uani 1 1 d . . .
C2 C 0.28140(16) 0.3305(6) 0.37194(19) 0.0262(7) Uani 1 1 d . . .
H2A H 0.2711 0.3113 0.3174 0.031 Uiso 1 1 calc R . .
H2B H 0.2635 0.4948 0.3735 0.031 Uiso 1 1 calc R . .
C3 C 0.39398(15) 0.2810(6) 0.35232(19) 0.0254(6) Uani 1 1 d . . .
C4 C 0.38882(16) 0.4607(6) 0.40837(19) 0.0271(6) Uani 1 1 d . . .
H4A H 0.4318 0.5072 0.4564 0.033 Uiso 1 1 calc R . .
H4B H 0.3667 0.6201 0.3788 0.033 Uiso 1 1 calc R . .
C5 C 0.43187(14) 0.2870(6) 0.58740(17) 0.0221(6) Uani 1 1 d . . .
C6 C 0.37257(14) 0.4321(6) 0.51771(17) 0.0229(6) Uani 1 1 d . . .
H6A H 0.3374 0.4081 0.5220 0.028 Uiso 1 1 calc R . .
H6B H 0.3819 0.6174 0.5221 0.028 Uiso 1 1 calc R . .
H1 H 0.3620(16) 0.180(6) 0.443(2) 0.012(8) Uiso 1 1 d . . .

loop_
_atom_site_aniso_label
_atom_site_aniso_U_11
_atom_site_aniso_U_22
_atom_site_aniso_U_33
_atom_site_aniso_U_23
_atom_site_aniso_U_13
_atom_site_aniso_U_12
Ba1 0.01828(11) 0.01903(11) 0.01993(11) -0.00010(6) 0.01273(8) 0.00035(6)
O1 0.0226(12) 0.0385(14) 0.073(2) 0.0131(15) 0.0124(13) 0.0008(11)
O2 0.0322(12) 0.0336(13) 0.0461(14) 0.0137(12) 0.0170(11) 0.0017(11)
O3 0.0615(17) 0.0245(11) 0.0557(16) -0.0073(12) 0.0491(15) -0.0057(12)
O4 0.0513(16) 0.0277(12) 0.0458(15) 0.0075(10) 0.0396(14) 0.0041(10)
O5 0.0365(13) 0.0488(15) 0.0243(12) -0.0011(10) 0.0127(11) 0.0196(11)
O6 0.0269(11) 0.0276(11) 0.0169(10) -0.0009(8) 0.0115(9) -0.0019(8)
O7 0.0498(17) 0.0417(16) 0.0398(15) -0.0136(11) 0.0252(14) -0.0160(12)
O8 0.0250(15) 0.0189(13) 0.0289(15) 0.000 0.0175(13) 0.000
N1 0.0227(12) 0.0174(12) 0.0174(11) 0.0010(9) 0.0113(10) 0.0028(9)
C1 0.0234(15) 0.0251(15) 0.0337(17) -0.0012(13) 0.0141(14) 0.0023(12)
C2 0.0231(15) 0.0253(15) 0.0204(14) 0.0034(11) 0.0078(12) 0.0045(11)
C3 0.0326(16) 0.0219(14) 0.0267(14) 0.0041(12) 0.0205(13) 0.0052(13)
C4 0.0355(16) 0.0241(15) 0.0285(14) -0.0021(13) 0.0228(13) -0.0040(13)
C5 0.0205(13) 0.0245(14) 0.0190(13) 0.0007(11) 0.0106(11) 0.0006(12)
C6 0.0251(14) 0.0257(14) 0.0164(12) -0.0005(11) 0.0116(11) 0.0051(12)

loop_
_atom_type_symbol
_atom_type_description
_atom_type_scat_dispersion_real
_atom_type_scat_dispersion_imag
_atom_type_scat_source
C C 0.0033 0.0016
;





International Tables for Crystallography
(Vol. C, Tables 4.2.6.8 and 6.1.1.4)
;
H H 0.0000 0.0000
;





International Tables for Crystallography
(Vol. C, Table 6.1.1.4)
;
Ba Ba -0.3244 2.2819
;





International Tables for Crystallography
(Vol. C, Tables 4.2.6.8 and 6.1.1.4)
;
N N 0.0061 0.0033
;





International Tables for Crystallography
(Vol. C, Tables 4.2.6.8 and 6.1.1.4)
;
O O 0.0106 0.0060
;





International Tables for Crystallography
(Vol. C, Tables 4.2.6.8 and 6.1.1.4)
;

loop_
_geom_angle_atom_site_label_1
_geom_angle_atom_site_label_2
_geom_angle_atom_site_label_3
_geom_angle
_geom_angle_site_symmetry_1
_geom_angle_site_symmetry_3
_geom_angle_publ_flag
O1 Ba1 Ba1 124.31(8) . 2 ?
O1 Ba1 O3 87.62(9) . 4 ?
O1 Ba1 O4 119.86(8) . 4 ?
O1 Ba1 O4 67.93(9) . 4_545 ?
O1 Ba1 O5 145.56(10) . 8_455 ?
O1 Ba1 O6 84.06(9) . 7_556 ?
O1 Ba1 O6 127.16(7) . 8_455 ?
O1 Ba1 O7 71.17(10) . . ?
O1 Ba1 O8 138.23(8) . . ?
O1 Ba1 C3 105.34(9) . 4 ?
O1 Ba1 C5 137.47(8) . 8_455 ?
O3 Ba1 Ba1 147.75(5) 4 2 ?
O3 Ba1 O4 45.37(7) 4 4 ?
O3 Ba1 O5 82.77(8) 4 8_455 ?
O3 Ba1 O6 126.91(7) 4 8_455 ?
O3 Ba1 O8 114.51(7) 4 . ?
O3 Ba1 C3 22.56(8) 4 4 ?
O3 Ba1 C5 103.83(8) 4 8_455 ?
O4 Ba1 Ba1 107.41(5) 4_545 2 ?
O4 Ba1 Ba1 106.36(5) 4 2 ?
O4 Ba1 O3 87.53(7) 4_545 4 ?
O4 Ba1 O4 127.56(9) 4_545 4 ?
O4 Ba1 O5 78.64(8) 4_545 8_455 ?
O4 Ba1 O6 74.48(7) 4_545 8_455 ?
O4 Ba1 O6 94.54(7) 4_545 7_556 ?
O4 Ba1 O8 142.64(7) 4_545 . ?
O4 Ba1 C3 22.92(7) 4 4 ?
O4 Ba1 C3 106.95(7) 4_545 4 ?
O4 Ba1 C5 95.24(8) 4 8_455 ?
O4 Ba1 C5 71.76(8) 4_545 8_455 ?
O5 Ba1 Ba1 72.84(6) 8_455 2 ?
O5 Ba1 O4 74.48(7) 8_455 4 ?
O5 Ba1 C3 76.08(7) 8_455 4 ?
O5 Ba1 C5 22.63(7) 8_455 8_455 ?
O6 Ba1 Ba1 39.11(4) 8_455 2 ?
O6 Ba1 Ba1 40.26(5) 7_556 2 ?
O6 Ba1 O3 169.95(8) 7_556 4 ?
O6 Ba1 O4 136.15(6) 7_556 4 ?
O6 Ba1 O4 112.29(7) 8_455 4 ?
O6 Ba1 O5 45.20(6) 8_455 8_455 ?
O6 Ba1 O5 107.28(7) 7_556 8_455 ?
O6 Ba1 O6 63.02(8) 7_556 8_455 ?
O6 Ba1 O8 69.12(6) 7_556 . ?
O6 Ba1 C3 120.56(7) 8_455 4 ?
O6 Ba1 C3 158.44(7) 7_556 4 ?
O6 Ba1 C5 23.15(7) 8_455 8_455 ?
O6 Ba1 C5 86.14(7) 7_556 8_455 ?
O7 Ba1 Ba1 91.89(7) . 2 ?
O7 Ba1 O3 95.02(9) . 4 ?
O7 Ba1 O4 77.55(8) . 4 ?
O7 Ba1 O4 138.87(9) . 4_545 ?
O7 Ba1 O5 142.45(8) . 8_455 ?
O7 Ba1 O6 76.96(7) . 7_556 ?
O7 Ba1 O6 130.93(8) . 8_455 ?
O7 Ba1 O8 71.94(7) . . ?
O7 Ba1 C3 87.63(8) . 4 ?
O7 Ba1 C5 145.27(9) . 8_455 ?
O8 Ba1 Ba1 39.22(5) . 2 ?
O8 Ba1 O4 69.33(6) . 4 ?
O8 Ba1 O5 75.03(6) . 8_455 ?
O8 Ba1 O6 68.16(6) . 8_455 ?
O8 Ba1 C3 91.96(7) . 4 ?
O8 Ba1 C5 73.74(6) . 8_455 ?
C3 Ba1 Ba1 127.17(6) 4 2 ?
C3 Ba1 C5 98.71(8) 4 8_455 ?
C5 Ba1 Ba1 57.16(5) 8_455 2 ?
C1 O1 Ba1 146.5(2) . . ?
C3 O3 Ba1 97.41(18) . 4_545 ?
Ba1 O4 Ba1 127.56(9) 4 4_545 ?
C3 O4 Ba1 90.48(19) . 4_545 ?
C3 O4 Ba1 133.5(2) . 4 ?
C5 O5 Ba1 91.24(18) . 8_556 ?
Ba1 O6 Ba1 100.63(7) 7_556 8_556 ?
C5 O6 Ba1 131.49(19) . 7_556 ?
C5 O6 Ba1 94.43(18) . 8_556 ?
Ba1 O8 Ba1 101.56(9) 2 . ?
C2 N1 C6 112.4(2) . . ?
C2 N1 H1 103(2) . . ?
C4 N1 C2 114.0(2) . . ?
C4 N1 C6 112.5(2) . . ?
C4 N1 H1 109(2) . . ?
C6 N1 H1 105(2) . . ?
O1 C1 C2 116.3(3) . . ?
O2 C1 O1 126.2(3) . . ?
O2 C1 C2 117.5(3) . . ?
N1 C2 C1 109.8(2) . . ?
N1 C2 H2A 109.7 . . ?
N1 C2 H2B 109.7 . . ?
C1 C2 H2A 109.7 . . ?
C1 C2 H2B 109.7 . . ?
H2A C2 H2B 108.2 . . ?
O3 C3 Ba1 60.02(16) . 4_545 ?
O3 C3 O4 126.1(3) . . ?
O3 C3 C4 117.4(3) . . ?
O4 C3 Ba1 66.60(17) . 4_545 ?
O4 C3 C4 116.5(3) . . ?
C4 C3 Ba1 170.6(2) . 4_545 ?
N1 C4 C3 111.0(3) . . ?
N1 C4 H4A 109.4 . . ?
N1 C4 H4B 109.4 . . ?
C3 C4 H4A 109.4 . . ?
C3 C4 H4B 109.4 . . ?
H4A C4 H4B 108.0 . . ?
O5 C5 Ba1 66.13(17) . 8_556 ?
O5 C5 O6 125.8(3) . . ?
O5 C5 C6 119.1(3) . . ?
O6 C5 Ba1 62.41(16) . 8_556 ?
O6 C5 C6 115.1(3) . . ?
C6 C5 Ba1 162.1(2) . 8_556 ?
N1 C6 C5 110.0(2) . . ?
N1 C6 H6A 109.7 . . ?
N1 C6 H6B 109.7 . . ?
C5 C6 H6A 109.7 . . ?
C5 C6 H6B 109.7 . . ?
H6A C6 H6B 108.2 . . ?

loop_
_geom_bond_atom_site_label_1
_geom_bond_atom_site_label_2
_geom_bond_distance
_geom_bond_site_symmetry_2
_geom_bond_publ_flag
Ba1 Ba1 4.3358(3) 2 ?
Ba1 O1 2.727(3) . ?
Ba1 O3 2.798(2) 4 ?
Ba1 O4 2.940(2) 4 ?
Ba1 O4 2.768(2) 4_545 ?
Ba1 O5 2.934(3) 8_455 ?
Ba1 O6 2.783(2) 7_556 ?
Ba1 O6 2.851(2) 8_455 ?
Ba1 O7 2.762(3) . ?
Ba1 O8 2.7983(18) . ?
Ba1 C3 3.204(3) 4 ?
Ba1 C5 3.207(3) 8_455 ?
O1 C1 1.249(4) . ?
O2 C1 1.235(4) . ?
O3 Ba1 2.798(2) 4_545 ?
O3 C3 1.239(4) . ?
O4 Ba1 2.940(2) 4_545 ?
O4 Ba1 2.768(2) 4 ?
O4 C3 1.248(4) . ?
O5 Ba1 2.934(3) 8_556 ?
O5 C5 1.234(4) . ?
O6 Ba1 2.783(2) 7_556 ?
O6 Ba1 2.851(2) 8_556 ?
O6 C5 1.265(4) . ?
O8 Ba1 2.7982(18) 2 ?
N1 C2 1.494(4) . ?
N1 C4 1.488(4) . ?
N1 C6 1.497(4) . ?
N1 H1 0.80(3) . ?
C1 C2 1.520(5) . ?
C2 H2A 0.9700 . ?
C2 H2B 0.9700 . ?
C3 Ba1 3.204(3) 4_545 ?
C3 C4 1.524(4) . ?
C4 H4A 0.9700 . ?
C4 H4B 0.9700 . ?
C5 Ba1 3.207(3) 8_556 ?
C5 C6 1.517(4) . ?
C6 H6A 0.9700 . ?
C6 H6B 0.9700 . ?

loop_
_geom_hbond_atom_site_label_D
_geom_hbond_atom_site_label_H
_geom_hbond_atom_site_label_A
_geom_hbond_site_symmetry_D
_geom_hbond_site_symmetry_H
_geom_hbond_site_symmetry_A
_geom_hbond_distance_DA
_geom_hbond_distance_DH
_geom_hbond_distance_HA
_geom_hbond_angle_DHA
_geom_hbond_publ_flag
N1 H1 O2 . . . 2.619(5) 0.80(3) 2.23(5) 111(4) no
N1 H1 O3 . . . 2.644(5) 0.80(3) 2.31(5) 106(4) no
N1 H1 O5 . . . 2.649(3) 0.80(3) 2.27(3) 109(2) no

loop_
_geom_torsion_atom_site_label_1
_geom_torsion_atom_site_label_2
_geom_torsion_atom_site_label_3
_geom_torsion_atom_site_label_4
_geom_torsion
_geom_torsion_site_symmetry_1
_geom_torsion_site_symmetry_2
_geom_torsion_site_symmetry_3
_geom_torsion_site_symmetry_4
_geom_torsion_publ_flag
Ba1 Ba1 O1 C1 -126.2(5) 2 . . . ?
Ba1 O1 C1 O2 158.5(4) . . . . ?
Ba1 O1 C1 C2 -23.5(7) . . . . ?
Ba1 O3 C3 O4 9.1(4) 4_545 . . . ?
Ba1 O3 C3 C4 -169.7(2) 4_545 . . . ?
Ba1 O4 C3 Ba1 148.0(3) 4 . . 4_545 ?
Ba1 O4 C3 O3 -8.6(4) 4_545 . . . ?
Ba1 O4 C3 O3 139.4(3) 4 . . . ?
Ba1 O4 C3 C4 -41.8(4) 4 . . . ?
Ba1 O4 C3 C4 170.2(2) 4_545 . . . ?
Ba1 O5 C5 O6 -19.4(3) 8_556 . . . ?
Ba1 O5 C5 C6 160.9(3) 8_556 . . . ?
Ba1 O6 C5 Ba1 -108.4(2) 7_556 . . 8_556 ?
Ba1 O6 C5 O5 20.0(4) 8_556 . . . ?
Ba1 O6 C5 O5 -88.4(4) 7_556 . . . ?
Ba1 O6 C5 C6 91.4(3) 7_556 . . . ?
Ba1 O6 C5 C6 -160.2(2) 8_556 . . . ?
Ba1 C3 C4 N1 -73.8(14) 4_545 . . . ?
Ba1 C5 C6 N1 104.9(6) 8_556 . . . ?
O1 Ba1 O8 Ba1 -88.08(11) . . . 2 ?
O1 C1 C2 N1 176.3(3) . . . . ?
O2 C1 C2 N1 -5.5(4) . . . . ?
O3 Ba1 O1 C1 49.0(6) 4 . . . ?
O3 Ba1 O8 Ba1 155.68(7) 4 . . 2 ?
O3 C3 C4 N1 -1.9(4) . . . . ?
O4 Ba1 O1 C1 137.3(6) 4_545 . . . ?
O4 Ba1 O1 C1 15.5(6) 4 . . . ?
O4 Ba1 O8 Ba1 34.40(9) 4_545 . . 2 ?
O4 Ba1 O8 Ba1 159.81(6) 4 . . 2 ?
O4 C3 C4 N1 179.3(3) . . . . ?
O5 Ba1 O1 C1 122.5(5) 8_455 . . . ?
O5 Ba1 O8 Ba1 81.06(5) 8_455 . . 2 ?
O5 C5 C6 N1 2.3(4) . . . . ?
O6 Ba1 O1 C1 -174.8(5) 8_455 . . . ?
O6 Ba1 O1 C1 -125.4(6) 7_556 . . . ?
O6 Ba1 O8 Ba1 33.79(5) 8_455 . . 2 ?
O6 Ba1 O8 Ba1 -34.48(5) 7_556 . . 2 ?
O6 C5 C6 N1 -177.4(3) . . . . ?
O7 Ba1 O1 C1 -47.2(5) . . . . ?
O7 Ba1 O8 Ba1 -117.04(6) . . . 2 ?
O8 Ba1 O1 C1 -76.3(6) . . . . ?
C2 N1 C4 C3 -78.1(3) . . . . ?
C2 N1 C6 C5 144.9(3) . . . . ?
C3 Ba1 O1 C1 34.8(6) 4 . . . ?
C3 Ba1 O8 Ba1 156.10(6) 4 . . 2 ?
C4 N1 C2 C1 155.6(3) . . . . ?
C4 N1 C6 C5 -84.8(3) . . . . ?
C5 Ba1 O1 C1 156.9(5) 8_455 . . . ?
C5 Ba1 O8 Ba1 57.59(6) 8_455 . . 2 ?
C6 N1 C2 C1 -74.9(3) . . . . ?
C6 N1 C4 C3 152.5(2) . . . . ?
